data_4319351
loop_
_publ_author_name
'Hiroki Oshio'
'Hartmut Spiering'
'Vadim Ksenofontov'
'Franz Renz'
'Philipp G\"utlich'

_publ_section_title
;
 Electronic Relaxation Phenomena Following 57Co(EC)57Fe Nuclear Decay in
 [MnII(terpy)2](ClO4)2.1/2H2O and in the Spin Crossover Complexes
 [CoII(terpy)2]X2.nH2O (X = Cl and ClO4): A M\"ossbauer Emission
 Spectroscopic Study
;
_journal_name_full 'Inorganic Chemistry'
_journal_page_first 1143
_journal_page_last 1150
_journal_paper_doi 10.1021/ic000714a
_journal_volume 40
_journal_year 2001
_chemical_formula_sum 'C30 H22 Cl2 Co N6 O8'
_chemical_formula_weight 724.37
_chemical_name_systematic
; 
 ? 
;
_space_group_IT_number 86
_symmetry_cell_setting tetragonal
_symmetry_space_group_name_Hall '-P 4bc'
_symmetry_space_group_name_H-M 'P 42/n :2'
_atom_sites_solution_hydrogens geom
_atom_sites_solution_primary direct
_atom_sites_solution_secondary difmap
_audit_creation_method SHELXL-97
_cell_angle_alpha 90.00
_cell_angle_beta 90.00
_cell_angle_gamma 90.00
_cell_formula_units_Z 2
_cell_length_a 8.8486(16)
_cell_length_b 8.8486(16)
_cell_length_c 20.076(5)
_cell_measurement_temperature 293(2)
_cell_volume 1571.9(6)
_computing_cell_refinement 'Bruker SMART'
_computing_data_collection 'Bruker SMART'
_computing_data_reduction 'Bruker SHELXTL'
_computing_molecular_graphics 'Bruker SHELXTL'
_computing_publication_material 'Bruker SHELXTL'
_computing_structure_refinement 'SHELXL-97 (Sheldrick, 1997)'
_computing_structure_solution 'SHELXS-97 (Sheldrick, 1990)'
_diffrn_ambient_temperature 293(2)
_diffrn_measured_fraction_theta_full 0.996
_diffrn_measured_fraction_theta_max 0.996
_diffrn_measurement_device_type 'CCD area detector'
_diffrn_measurement_method 'phi and omega scans'
_diffrn_radiation_monochromator graphite
_diffrn_radiation_source 'fine-focus sealed tube'
_diffrn_radiation_type MoK\a
_diffrn_radiation_wavelength 0.71073
_diffrn_reflns_av_R_equivalents 0.0433
_diffrn_reflns_av_sigmaI/netI 0.0335
_diffrn_reflns_limit_h_max 10
_diffrn_reflns_limit_h_min -9
_diffrn_reflns_limit_k_max 10
_diffrn_reflns_limit_k_min -10
_diffrn_reflns_limit_l_max 24
_diffrn_reflns_limit_l_min -24
_diffrn_reflns_number 7345
_diffrn_reflns_theta_full 26.07
_diffrn_reflns_theta_max 26.07
_diffrn_reflns_theta_min 2.03
_exptl_absorpt_coefficient_mu 0.776
_exptl_absorpt_correction_type none
_exptl_crystal_density_diffrn 1.530
_exptl_crystal_density_method 'not measured'
_exptl_crystal_F_000 738
_refine_diff_density_max 0.397
_refine_diff_density_min -0.136
_refine_diff_density_rms 0.037
_refine_ls_extinction_method none
_refine_ls_goodness_of_fit_ref 0.937
_refine_ls_hydrogen_treatment mixed
_refine_ls_matrix_type full
_refine_ls_number_parameters 148
_refine_ls_number_reflns 1552
_refine_ls_number_restraints 0
_refine_ls_restrained_S_all 0.937
_refine_ls_R_factor_all 0.0677
_refine_ls_R_factor_gt 0.0349
_refine_ls_shift/su_max 0.541
_refine_ls_shift/su_mean 0.084
_refine_ls_structure_factor_coef Fsqd
_refine_ls_weighting_details 'calc w=1/[\s^2^(Fo^2^)+(0.0520P)^2^+0.0000P] where P=(Fo^2^+2Fc^2^)/3'
_refine_ls_weighting_scheme calc
_refine_ls_wR_factor_gt 0.0774
_refine_ls_wR_factor_ref 0.0892
_reflns_number_gt 1040
_reflns_number_total 1552
_reflns_threshold_expression >2sigma(I)
_cod_data_source_file ic000714a_1.cif
_cod_data_source_block '[Co(terpy)2](ClO4)2'
_cod_depositor_comments
;
The following automatic conversions were performed:

'_symmetry_cell_setting' value 'Tetragonal' changed to 'tetragonal'
according to the built-in table from CIF Core dictionary named
'cif_core.dic' version 2.4.1 from 2010-06-29.

Automatic conversion script
Id: cif_fix_values 1646 2011-03-28 12:23:43Z adriana 
;
_cod_original_sg_symbol_H-M 'P 42/n'
_cod_database_code 4319351

loop_
_symmetry_equiv_pos_as_xyz
'x, y, z'
'-x+1/2, -y+1/2, z'
'-y, x+1/2, z+1/2'
'y+1/2, -x, z+1/2'
'-x, -y, -z'
'x-1/2, y-1/2, -z'
'y, -x-1/2, -z-1/2'
'-y-1/2, x, -z-1/2'

loop_
_atom_site_label
_atom_site_type_symbol
_atom_site_fract_x
_atom_site_fract_y
_atom_site_fract_z
_atom_site_U_iso_or_equiv
_atom_site_adp_type
_atom_site_occupancy
_atom_site_symmetry_multiplicity
_atom_site_calc_flag
_atom_site_refinement_flags
_atom_site_disorder_assembly
_atom_site_disorder_group
Co Co 0.2500 0.2500 0.2500 0.0454(2) Uani 1 4 d S . .
N1 N 0.4674(2) 0.15989(19) 0.27479(10) 0.0508(5) Uani 1 1 d . . .
N2 N 0.2500 0.2500 0.35071(13) 0.0498(6) Uani 1 2 d S . .
C1 C 0.5752(3) 0.1154(3) 0.23178(14) 0.0615(7) Uani 1 1 d . . .
H1 H 0.5583 0.1275 0.1864 0.074 Uiso 1 1 calc R . .
C2 C 0.7099(3) 0.0526(3) 0.25253(15) 0.0708(7) Uani 1 1 d . . .
H2 H 0.7825 0.0233 0.2216 0.085 Uiso 1 1 calc R . .
C3 C 0.7350(3) 0.0339(3) 0.31904(16) 0.0769(8) Uani 1 1 d . . .
H3 H 0.8245 -0.0094 0.3340 0.092 Uiso 1 1 calc R . .
C4 C 0.6264(3) 0.0799(3) 0.36392(14) 0.0673(7) Uani 1 1 d . . .
H4 H 0.6422 0.0685 0.4094 0.081 Uiso 1 1 calc R . .
C5 C 0.4939(2) 0.1431(2) 0.34041(13) 0.0521(6) Uani 1 1 d . . .
C6 C 0.3710(3) 0.1975(2) 0.38434(13) 0.0539(6) Uani 1 1 d . . .
C7 C 0.3740(3) 0.1969(3) 0.45305(14) 0.0741(8) Uani 1 1 d . . .
H7 H 0.4584 0.1613 0.4758 0.089 Uiso 1 1 calc R . .
C8 C 0.2500 0.2500 0.4875(2) 0.0821(12) Uani 1 2 d S . .
H8 H 0.2500 0.2500 0.5338 0.099 Uiso 1 2 calc SR . .
Cl Cl 0.7805(2) 0.2903(2) 0.06121(8) 0.0822(6) Uani 0.50 1 d P . .
O1 O 0.699(2) 0.365(2) 0.0976(6) 0.205(10) Uani 0.50 1 d P . .
O2 O 0.8084(19) 0.267(3) -0.0018(3) 0.201(13) Uani 0.50 1 d P . .
O3 O 0.6575(12) 0.3426(14) 0.0915(7) 0.126(5) Uani 0.50 1 d P . .
O4 O 0.888(2) 0.4078(18) 0.0753(8) 0.141(7) Uani 0.25 1 d P . .
O4' O 0.6161(18) 0.226(6) 0.0361(13) 0.284(17) Uani 0.25 1 d P . .
O1S O 0.984(2) -0.039(2) 0.4257(6) 0.170(6) Uani 0.25 1 d P . .

loop_
_atom_site_aniso_label
_atom_site_aniso_U_11
_atom_site_aniso_U_22
_atom_site_aniso_U_33
_atom_site_aniso_U_23
_atom_site_aniso_U_13
_atom_site_aniso_U_12
Co 0.0394(2) 0.0394(2) 0.0574(4) 0.000 0.000 0.000
N1 0.0415(10) 0.0431(11) 0.0680(12) -0.0023(8) 0.0016(9) -0.0023(8)
N2 0.0454(16) 0.0409(15) 0.0633(16) 0.000 0.000 -0.0014(13)
C1 0.0514(15) 0.0523(14) 0.0808(17) -0.0023(12) 0.0054(12) -0.0037(11)
C2 0.0480(14) 0.0628(15) 0.102(2) -0.0044(16) 0.0103(16) 0.0052(11)
C3 0.0471(15) 0.0676(17) 0.116(3) 0.0029(16) -0.0046(16) 0.0098(12)
C4 0.0524(14) 0.0644(16) 0.0850(18) 0.0041(14) -0.0121(13) 0.0074(12)
C5 0.0430(13) 0.0419(12) 0.0713(16) 0.0009(11) -0.0062(11) -0.0015(10)
C6 0.0521(14) 0.0448(13) 0.0649(16) 0.0020(11) -0.0068(11) 0.0001(11)
C7 0.0768(19) 0.0747(19) 0.0709(19) 0.0011(14) -0.0160(14) 0.0150(15)
C8 0.101(3) 0.087(3) 0.059(2) 0.000 0.000 0.018(3)
Cl 0.0818(19) 0.102(2) 0.0628(9) 0.0039(8) -0.0012(8) 0.0200(11)
O1 0.254(19) 0.279(18) 0.082(6) -0.067(7) -0.026(8) 0.147(14)
O2 0.32(3) 0.208(13) 0.071(4) -0.003(6) 0.023(6) 0.15(2)
O3 0.068(4) 0.114(6) 0.197(13) -0.007(6) 0.031(5) 0.024(4)
O4 0.169(14) 0.127(10) 0.126(10) 0.043(8) -0.072(9) -0.107(10)
O4' 0.066(10) 0.56(5) 0.23(3) 0.02(4) -0.071(15) 0.012(18)
O1S 0.217(17) 0.184(14) 0.108(10) 0.017(8) -0.014(10) -0.022(12)

loop_
_atom_type_symbol
_atom_type_description
_atom_type_scat_dispersion_real
_atom_type_scat_dispersion_imag
_atom_type_scat_source
C C 0.0033 0.0016 'International Tables Vol C Tables 4.2.6.8 and 6.1.1.4'
H H 0.0000 0.0000 'International Tables Vol C Tables 4.2.6.8 and 6.1.1.4'
N N 0.0061 0.0033 'International Tables Vol C Tables 4.2.6.8 and 6.1.1.4'
O O 0.0106 0.0060 'International Tables Vol C Tables 4.2.6.8 and 6.1.1.4'
Cl Cl 0.1484 0.1585 'International Tables Vol C Tables 4.2.6.8 and 6.1.1.4'
Co Co 0.3494 0.9721 'International Tables Vol C Tables 4.2.6.8 and 6.1.1.4'

loop_
_geom_angle_atom_site_label_1
_geom_angle_atom_site_label_2
_geom_angle_atom_site_label_3
_geom_angle
_geom_angle_site_symmetry_1
_geom_angle_site_symmetry_3
_geom_angle_publ_flag
N2 Co N2 180.0 . 7_566 ?
N2 Co N1 103.44(5) . 7_566 ?
N2 Co N1 76.56(5) 7_566 7_566 ?
N2 Co N1 103.44(5) . 8_656 ?
N2 Co N1 76.56(5) 7_566 8_656 ?
N1 Co N1 153.12(11) 7_566 8_656 ?
N2 Co N1 76.56(5) . . ?
N2 Co N1 103.44(5) 7_566 . ?
N1 Co N1 93.10(2) 7_566 . ?
N1 Co N1 93.10(2) 8_656 . ?
N2 Co N1 76.56(5) . 2 ?
N2 Co N1 103.44(5) 7_566 2 ?
N1 Co N1 93.10(2) 7_566 2 ?
N1 Co N1 93.10(2) 8_656 2 ?
N1 Co N1 153.12(11) . 2 ?
C5 N1 C1 118.2(2) . . ?
C5 N1 Co 115.12(14) . . ?
C1 N1 Co 126.63(17) . . ?
C6 N2 C6 119.9(3) 2 . ?
C6 N2 Co 120.04(15) 2 . ?
C6 N2 Co 120.04(15) . . ?
N1 C1 C2 122.4(3) . . ?
C3 C2 C1 119.0(2) . . ?
C2 C3 C4 119.4(2) . . ?
C3 C4 C5 119.2(3) . . ?
N1 C5 C4 121.7(2) . . ?
N1 C5 C6 114.81(19) . . ?
C4 C5 C6 123.5(2) . . ?
N2 C6 C7 121.1(2) . . ?
N2 C6 C5 113.4(2) . . ?
C7 C6 C5 125.5(2) . . ?
C6 C7 C8 119.0(3) . . ?
C7 C8 C7 119.8(4) . 2 ?
Cl Cl O4' 115(3) 2_655 2_655 ?
Cl Cl O1 94.1(10) 2_655 . ?
O4' Cl O1 151(2) 2_655 . ?
Cl Cl O2 89.2(12) 2_655 . ?
O4' Cl O2 49.5(12) 2_655 . ?
O1 Cl O2 141.0(9) . . ?
Cl Cl O3 77.4(6) 2_655 . ?
O4' Cl O3 167(3) 2_655 . ?
O1 Cl O3 18.9(11) . . ?
O2 Cl O3 130.8(10) . . ?
Cl Cl O3 65.0(5) 2_655 2_655 ?
O4' Cl O3 76(2) 2_655 2_655 ?
O1 Cl O3 114.5(6) . 2_655 ?
O2 Cl O3 102.0(11) . 2_655 ?
O3 Cl O3 113.9(11) . 2_655 ?
Cl Cl O4 167.5(5) 2_655 . ?
O4' Cl O4 68(2) 2_655 . ?
O1 Cl O4 83.3(10) . . ?
O2 Cl O4 100.5(14) . . ?
O3 Cl O4 101.5(9) . . ?
O3 Cl O4 104.9(7) 2_655 . ?
Cl Cl O2 56.1(9) 2_655 2_655 ?
O4' Cl O2 90.3(19) 2_655 2_655 ?
O1 Cl O2 111.0(9) . 2_655 ?
O2 Cl O2 42.6(15) . 2_655 ?
O3 Cl O2 94.0(8) . 2_655 ?
O3 Cl O2 105.7(10) 2_655 2_655 ?
O4 Cl O2 136.1(10) . 2_655 ?
Cl Cl O1 51.1(7) 2_655 2_655 ?
O4' Cl O1 90(2) 2_655 2_655 ?
O1 Cl O1 105.2(12) . 2_655 ?
O2 Cl O1 106.9(12) . 2_655 ?
O3 Cl O1 100.8(7) . 2_655 ?
O3 Cl O1 15.8(8) 2_655 2_655 ?
O4 Cl O1 117.7(7) . 2_655 ?
O2 Cl O1 98.8(11) 2_655 2_655 ?
Cl Cl O4' 35.7(15) 2_655 . ?
O4' Cl O4' 125(2) 2_655 . ?
O1 Cl O4' 81.1(13) . . ?
O2 Cl O4' 79.3(17) . . ?
O3 Cl O4' 62.4(11) . . ?
O3 Cl O4' 100.6(15) 2_655 . ?
O4 Cl O4' 153.8(15) . . ?
O2 Cl O4' 36.7(8) 2_655 . ?
O1 Cl O4' 86.7(13) 2_655 . ?
Cl O1 Cl 34.8(5) . 2_655 ?
Cl O1 O4 53.5(7) . . ?
Cl O1 O4 87.7(8) 2_655 . ?
O4' O2 O2 131(2) 2_655 2_655 ?
O4' O2 Cl 52.2(10) 2_655 . ?
O2 O2 Cl 82.1(7) 2_655 . ?
O4' O2 Cl 75.3(17) 2_655 2_655 ?
O2 O2 Cl 55.3(10) 2_655 2_655 ?
Cl O2 Cl 34.7(4) . 2_655 ?
Cl O3 Cl 37.6(3) . 2_655 ?
Cl O3 O4' 68.7(9) . . ?
Cl O3 O4' 40.9(9) 2_655 . ?
O1S O4 O4' 134(3) 7_676 2_655 ?
O1S O4 Cl 165.3(12) 7_676 . ?
O4' O4 Cl 43.3(7) 2_655 . ?
O1S O4 O1 136(2) 7_676 . ?
O4' O4 O1 86.4(9) 2_655 . ?
Cl O4 O1 43.1(6) . . ?
O2 O4' Cl 78.3(12) 2_655 2_655 ?
O2 O4' O4 119(4) 2_655 2_655 ?
Cl O4' O4 69.1(18) 2_655 2_655 ?
O2 O4' O3 110(3) 2_655 . ?
Cl O4' O3 62.9(16) 2_655 . ?
O4 O4' O3 99.3(16) 2_655 . ?
O2 O4' Cl 67.9(16) 2_655 . ?
Cl O4' Cl 29.7(11) 2_655 . ?
O4 O4' Cl 98.0(12) 2_655 . ?
O3 O4' Cl 49.0(9) . . ?

loop_
_geom_bond_atom_site_label_1
_geom_bond_atom_site_label_2
_geom_bond_distance
_geom_bond_site_symmetry_2
_geom_bond_publ_flag
Co N2 2.022(3) . ?
Co N2 2.022(3) 7_566 ?
Co N1 2.1413(19) 7_566 ?
Co N1 2.1413(19) 8_656 ?
Co N1 2.1413(19) . ?
Co N1 2.1413(19) 2 ?
N1 C5 1.346(3) . ?
N1 C1 1.345(3) . ?
N2 C6 1.348(3) 2 ?
N2 C6 1.348(3) . ?
C1 C2 1.380(4) . ?
C2 C3 1.363(4) . ?
C3 C4 1.378(4) . ?
C4 C5 1.383(3) . ?
C5 C6 1.480(3) . ?
C6 C7 1.380(4) . ?
C7 C8 1.380(3) . ?
C8 C7 1.380(3) 2 ?
Cl Cl 0.895(3) 2_655 ?
Cl O4' 1.054(15) 2_655 ?
Cl O1 1.220(13) . ?
Cl O2 1.306(7) . ?
Cl O3 1.330(10) . ?
Cl O3 1.433(13) 2_655 ?
Cl O4 1.435(10) . ?
Cl O2 1.573(16) 2_655 ?
Cl O1 1.564(15) 2_655 ?
Cl O4' 1.64(2) . ?
O1 Cl 1.564(15) 2_655 ?
O1 O4 1.772(18) . ?
O2 O4' 1.01(2) 2_655 ?
O2 O2 1.07(4) 2_655 ?
O2 Cl 1.573(16) 2_655 ?
O3 Cl 1.433(13) 2_655 ?
O3 O4' 1.56(4) . ?
O4 O1S 1.155(17) 7_676 ?
O4 O4' 1.42(4) 2_655 ?
O4' O2 1.01(2) 2_655 ?
O4' Cl 1.054(15) 2_655 ?
O4' O4 1.42(4) 2_655 ?
O1S O4 1.155(17) 8_746 ?
